data_7706347
loop_
_publ_author_name
'Zhao, Hua-Jun'
'Liu, Peng-Fei'
'Wu, Li-Ming'

_publ_section_title
;
 Structural diversities in centrosymmetric
 La<sub>8</sub>S<sub>4</sub>Cl<sub>8</sub>La<sub>12</sub>S<sub>8</sub>Cl<sub>4</sub>[SbS<sub>3</sub>]<sub>8</sub>
 and non-centrosymmetric
 Ln<sub>12</sub>S<sub>8</sub>Cl<sub>8</sub>[SbS<sub>3</sub>]<sub>4</sub>
 (Ln = La and Ce): syntheses, crystal and electronic structures, and
 optical properties.
;
_journal_issue 6
_journal_name_full 'Dalton transactions (Cambridge, England : 2003)'
_journal_page_first 2075
_journal_page_last 2082
_journal_paper_doi 10.1039/d0dt03953e
_journal_volume 50
_journal_year 2021
_chemical_formula_sum 'Cl3 Cs0 La5 S9 Sb2'
_chemical_formula_weight 1332.94
_space_group_IT_number 57
_space_group_name_Hall '-P 2c 2b'
_space_group_name_H-M_alt 'P b c m'
_symmetry_cell_setting orthorhombic
_symmetry_space_group_name_H-M 'P b c m'
_atom_sites_solution_primary direct
_atom_sites_solution_secondary difmap
_audit_creation_method SHELXL-97
_audit_update_record
;
2020-07-07 deposited with the CCDC.	2021-01-06 downloaded from the CCDC.
;
_cell_angle_alpha 90.00
_cell_angle_beta 90.00
_cell_angle_gamma 90.00
_cell_formula_units_Z 4
_cell_length_a 7.1286(5)
_cell_length_b 7.1593(6)
_cell_length_c 37.237(3)
_cell_measurement_reflns_used 4074
_cell_measurement_temperature 293(2)
_cell_measurement_theta_max 27.4934
_cell_measurement_theta_min 2.1878
_cell_volume 1900.4(3)
_computing_cell_refinement 'Bruker XSCANS'
_computing_data_collection 'Bruker XSCANS'
_computing_data_reduction 'Bruker SHELXTL'
_computing_molecular_graphics 'Bruker SHELXTL'
_computing_publication_material 'Bruker SHELXTL'
_computing_structure_refinement 'SHELXL-97 (Sheldrick, 1997)'
_computing_structure_solution 'SHELXS-97 (Sheldrick, 1990)'
_diffrn_ambient_temperature 293(2)
_diffrn_measured_fraction_theta_full 0.995
_diffrn_measured_fraction_theta_max 0.995
_diffrn_measurement_device_type 'Bruker P4'
_diffrn_measurement_method '\w scans'
_diffrn_radiation_monochromator graphite
_diffrn_radiation_source 'fine-focus sealed tube'
_diffrn_radiation_type MoK\a
_diffrn_radiation_wavelength 0.71073
_diffrn_reflns_av_R_equivalents 0.0389
_diffrn_reflns_av_sigmaI/netI 0.0339
_diffrn_reflns_limit_h_max 9
_diffrn_reflns_limit_h_min -9
_diffrn_reflns_limit_k_max 9
_diffrn_reflns_limit_k_min -9
_diffrn_reflns_limit_l_max 48
_diffrn_reflns_limit_l_min -48
_diffrn_reflns_number 12786
_diffrn_reflns_theta_full 27.48
_diffrn_reflns_theta_max 27.48
_diffrn_reflns_theta_min 2.19
_exptl_absorpt_coefficient_mu 15.168
_exptl_absorpt_correction_T_max 1.0000
_exptl_absorpt_correction_T_min 0.6773
_exptl_absorpt_correction_type multi-scan
_exptl_crystal_colour Yellow
_exptl_crystal_density_diffrn 4.659
_exptl_crystal_density_method 'not measured'
_exptl_crystal_description Plate
_exptl_crystal_F_000 2328
_exptl_crystal_size_max 0.1500
_exptl_crystal_size_mid 0.1000
_exptl_crystal_size_min 0.0500
_refine_diff_density_max 2.405
_refine_diff_density_min -1.292
_refine_diff_density_rms 0.270
_refine_ls_extinction_method none
_refine_ls_goodness_of_fit_ref 0.978
_refine_ls_matrix_type full
_refine_ls_number_parameters 90
_refine_ls_number_reflns 2212
_refine_ls_number_restraints 0
_refine_ls_restrained_S_all 0.978
_refine_ls_R_factor_all 0.0370
_refine_ls_R_factor_gt 0.0321
_refine_ls_shift/su_max 0.001
_refine_ls_shift/su_mean 0.000
_refine_ls_structure_factor_coef Fsqd
_refine_ls_weighting_details 'calc w=1/[\s^2^(Fo^2^)+(0.1000P)^2^+0.0000P] where P=(Fo^2^+2Fc^2^)/3'
_refine_ls_weighting_scheme calc
_refine_ls_wR_factor_gt 0.1195
_refine_ls_wR_factor_ref 0.1254
_reflns_number_gt 2052
_reflns_number_total 2212
_reflns_threshold_expression >2sigma(I)
_cod_data_source_file d0dt03953e2.cif
_cod_data_source_block a
_cod_depositor_comments
;
The following automatic conversions were performed:

data item '_exptl_absorpt_correction_type' value 'Multi-scan' was
changed to 'multi-scan' in accordance with the
/home/data/users/saulius/crontab/automatic-downloads/rss-feeds/RSC/lib/dictionaries/cif_core.dic
dictionary named 'cif_core.dic' version 2.4.2 last updated on
2011-04-26.

data item '_symmetry_cell_setting' value 'Orthorhombic' was changed
to 'orthorhombic' in accordance with the
/home/data/users/saulius/crontab/automatic-downloads/rss-feeds/RSC/lib/dictionaries/cif_core.dic
dictionary named 'cif_core.dic' version 2.4.2 last updated on
2011-04-26.

Automatic conversion script
Id: cif_fix_values 7556 2019-12-06 15:28:31Z antanas 

 Adding full bibliography for 7706347--7706349.cif.
;
_cod_original_sg_symbol_H-M Pbcm
_cod_database_code 7706347

loop_
_symmetry_equiv_pos_as_xyz
'x, y, z'
'-x, -y, z+1/2'
'-x, y+1/2, -z+1/2'
'x, -y+1/2, -z'
'-x, -y, -z'
'x, y, -z-1/2'
'x, -y-1/2, z-1/2'
'-x, y-1/2, z'

loop_
_atom_site_label
_atom_site_type_symbol
_atom_site_fract_x
_atom_site_fract_y
_atom_site_fract_z
_atom_site_U_iso_or_equiv
_atom_site_adp_type
_atom_site_occupancy
_atom_site_symmetry_multiplicity
_atom_site_calc_flag
_atom_site_refinement_flags
_atom_site_disorder_assembly
_atom_site_disorder_group
La1 La 0.20491(6) 0.71875(6) 0.161165(13) 0.01092(17) Uani 1 1 d . . .
La2 La 0.21051(9) 0.30591(9) 0.2500 0.00960(19) Uani 1 2 d S . .
La3 La 0.28479(6) 0.45859(6) 0.041981(12) 0.00987(17) Uani 1 1 d . . .
Sb1 Sb 0.30501(7) 0.16931(7) 0.132077(14) 0.01102(18) Uani 1 1 d . . .
S1 S 0.0586(3) 0.0186(2) 0.20352(5) 0.0105(4) Uani 1 1 d . . .
S2 S 0.5516(4) 0.2500 0.0000 0.0097(5) Uani 1 2 d S . .
S3 S 0.4247(3) 0.3774(3) 0.17868(5) 0.0111(4) Uani 1 1 d . . .
S4 S 0.0754(3) 0.3979(3) 0.11183(5) 0.0110(4) Uani 1 1 d . . .
S5 S 0.5597(3) 0.2507(3) 0.09140(5) 0.0116(4) Uani 1 1 d . . .
Cl1 Cl 0.6211(5) 0.1695(4) 0.2500 0.0208(6) Uani 1 2 d S . .
Cl2 Cl 0.1120(3) 0.0918(3) 0.03501(5) 0.0177(4) Uani 1 1 d . . .

loop_
_atom_site_aniso_label
_atom_site_aniso_U_11
_atom_site_aniso_U_22
_atom_site_aniso_U_33
_atom_site_aniso_U_23
_atom_site_aniso_U_13
_atom_site_aniso_U_12
La1 0.0084(3) 0.0100(3) 0.0144(3) -0.00058(17) 0.00176(15) -0.00008(14)
La2 0.0093(4) 0.0095(3) 0.0099(4) 0.000 0.000 -0.0005(2)
La3 0.0095(3) 0.0100(3) 0.0101(3) 0.00035(16) 0.00063(15) -0.00035(15)
Sb1 0.0088(3) 0.0110(3) 0.0133(3) 0.00031(19) 0.00017(18) -0.00009(17)
S1 0.0089(9) 0.0111(8) 0.0117(9) -0.0017(7) -0.0011(7) 0.0010(7)
S2 0.0096(13) 0.0085(11) 0.0111(12) 0.0006(9) 0.000 0.000
S3 0.0093(9) 0.0124(8) 0.0115(9) -0.0010(7) 0.0000(7) 0.0011(7)
S4 0.0086(9) 0.0131(8) 0.0112(9) 0.0001(7) 0.0016(7) 0.0014(7)
S5 0.0098(9) 0.0124(8) 0.0128(9) -0.0007(7) 0.0024(7) 0.0014(7)
Cl1 0.0218(15) 0.0158(13) 0.0249(15) 0.000 0.000 0.0068(11)
Cl2 0.0173(10) 0.0186(9) 0.0172(9) -0.0025(7) 0.0036(7) -0.0043(8)

loop_
_atom_type_symbol
_atom_type_description
_atom_type_scat_dispersion_real
_atom_type_scat_dispersion_imag
_atom_type_scat_source
S S 0.1246 0.1234 'International Tables Vol C Tables 4.2.6.8 and 6.1.1.4'
Cl Cl 0.1484 0.1585 'International Tables Vol C Tables 4.2.6.8 and 6.1.1.4'
Sb Sb -0.5866 1.5461 'International Tables Vol C Tables 4.2.6.8 and 6.1.1.4'
Cs Cs -0.3680 2.1192 'International Tables Vol C Tables 4.2.6.8 and 6.1.1.4'
La La -0.2871 2.4523 'International Tables Vol C Tables 4.2.6.8 and 6.1.1.4'

loop_
_geom_angle_atom_site_label_1
_geom_angle_atom_site_label_2
_geom_angle_atom_site_label_3
_geom_angle
_geom_angle_site_symmetry_1
_geom_angle_site_symmetry_3
_geom_angle_publ_flag
S1 La1 S1 80.29(4) 8_565 1_565 ?
S1 La1 S3 131.60(6) 8_565 8_665 ?
S1 La1 S3 85.15(6) 1_565 8_665 ?
S1 La1 S3 79.17(5) 8_565 . ?
S1 La1 S3 133.43(5) 1_565 . ?
S3 La1 S3 78.24(3) 8_665 . ?
S1 La1 S4 96.62(6) 8_565 8_565 ?
S1 La1 S4 76.95(5) 1_565 8_565 ?
S3 La1 S4 124.54(5) 8_665 8_565 ?
S3 La1 S4 146.67(5) . 8_565 ?
S1 La1 S4 75.93(5) 8_565 . ?
S1 La1 S4 141.12(6) 1_565 . ?
S3 La1 S4 133.42(5) 8_665 . ?
S3 La1 S4 71.12(5) . . ?
S4 La1 S4 75.78(4) 8_565 . ?
S1 La1 S5 149.33(5) 8_565 8_665 ?
S1 La1 S5 127.15(5) 1_565 8_665 ?
S3 La1 S5 70.86(5) 8_665 8_665 ?
S3 La1 S5 87.66(5) . 8_665 ?
S4 La1 S5 79.40(5) 8_565 8_665 ?
S4 La1 S5 73.61(5) . 8_665 ?
S1 La1 Sb1 140.97(4) 8_565 1_565 ?
S1 La1 Sb1 63.28(4) 1_565 1_565 ?
S3 La1 Sb1 61.80(4) 8_665 1_565 ?
S3 La1 Sb1 136.24(4) . 1_565 ?
S4 La1 Sb1 63.23(4) 8_565 1_565 ?
S4 La1 Sb1 124.55(4) . 1_565 ?
S5 La1 Sb1 63.87(4) 8_665 1_565 ?
S1 La1 Sb1 138.04(4) 8_565 8_665 ?
S1 La1 Sb1 125.55(4) 1_565 8_665 ?
S3 La1 Sb1 41.47(4) 8_665 8_665 ?
S3 La1 Sb1 58.99(4) . 8_665 ?
S4 La1 Sb1 119.57(4) 8_565 8_665 ?
S4 La1 Sb1 92.14(4) . 8_665 ?
S5 La1 Sb1 41.04(4) 8_665 8_665 ?
Sb1 La1 Sb1 78.603(14) 1_565 8_665 ?
Cl1 La2 S1 143.23(4) 3_655 . ?
Cl1 La2 S1 143.23(4) 3_655 6_556 ?
S1 La2 S1 73.33(8) . 6_556 ?
Cl1 La2 S1 78.86(6) 3_655 8_565 ?
S1 La2 S1 77.10(4) . 8_565 ?
S1 La2 S1 117.77(4) 6_556 8_565 ?
Cl1 La2 S1 78.86(6) 3_655 3 ?
S1 La2 S1 117.77(4) . 3 ?
S1 La2 S1 77.10(4) 6_556 3 ?
S1 La2 S1 70.50(7) 8_565 3 ?
Cl1 La2 Cl1 83.69(5) 3_655 . ?
S1 La2 Cl1 97.46(6) . . ?
S1 La2 Cl1 97.46(6) 6_556 . ?
S1 La2 Cl1 140.12(5) 8_565 . ?
S1 La2 Cl1 140.12(5) 3 . ?
Cl1 La2 S3 69.17(4) 3_655 6_556 ?
S1 La2 S3 144.22(5) . 6_556 ?
S1 La2 S3 77.89(5) 6_556 6_556 ?
S1 La2 S3 136.41(5) 8_565 6_556 ?
S1 La2 S3 74.77(5) 3 6_556 ?
Cl1 La2 S3 65.53(4) . 6_556 ?
Cl1 La2 S3 69.17(4) 3_655 . ?
S1 La2 S3 77.89(5) . . ?
S1 La2 S3 144.22(5) 6_556 . ?
S1 La2 S3 74.77(5) 8_565 . ?
S1 La2 S3 136.41(5) 3 . ?
Cl1 La2 S3 65.53(4) . . ?
S3 La2 S3 117.53(7) 6_556 . ?
S2 La3 S2 79.16(2) 5_665 . ?
S2 La3 Cl2 141.51(4) 5_665 . ?
S2 La3 Cl2 76.31(5) . . ?
S2 La3 Cl2 96.07(7) 5_665 8_565 ?
S2 La3 Cl2 137.87(6) . 8_565 ?
Cl2 La3 Cl2 83.11(3) . 8_565 ?
S2 La3 S5 71.06(4) 5_665 8_665 ?
S2 La3 S5 116.79(6) . 8_665 ?
Cl2 La3 S5 147.15(5) . 8_665 ?
Cl2 La3 S5 100.39(5) 8_565 8_665 ?
S2 La3 S4 140.87(4) 5_665 . ?
S2 La3 S4 135.81(4) . . ?
Cl2 La3 S4 74.86(5) . . ?
Cl2 La3 S4 69.81(5) 8_565 . ?
S5 La3 S4 75.84(5) 8_665 . ?
S2 La3 S5 114.91(6) 5_665 . ?
S2 La3 S5 69.68(4) . . ?
Cl2 La3 S5 83.47(6) . . ?
Cl2 La3 S5 143.90(6) 8_565 . ?
S5 La3 S5 74.60(4) 8_665 . ?
S4 La3 S5 74.37(5) . . ?
S2 La3 Cl2 75.19(5) 5_665 4 ?
S2 La3 Cl2 72.78(5) . 4 ?
Cl2 La3 Cl2 69.48(7) . 4 ?
Cl2 La3 Cl2 65.63(6) 8_565 4 ?
S5 La3 Cl2 141.74(5) 8_665 4 ?
S4 La3 Cl2 125.02(5) . 4 ?
S5 La3 Cl2 137.82(5) . 4 ?
S4 Sb1 S5 98.50(6) . . ?
S4 Sb1 S3 92.58(6) . . ?
S5 Sb1 S3 92.04(6) . . ?
S4 Sb1 La1 125.61(5) . 1_545 ?
S5 Sb1 La1 124.67(5) . 1_545 ?
S3 Sb1 La1 114.61(5) . 1_545 ?
S4 Sb1 La1 131.74(5) . 8_655 ?
S5 Sb1 La1 56.74(5) . 8_655 ?
S3 Sb1 La1 53.09(5) . 8_655 ?
La1 Sb1 La1 101.109(18) 1_545 8_655 ?
La1 S1 La1 108.27(6) 8 1_545 ?
La1 S1 La2 102.74(6) 8 . ?
La1 S1 La2 136.51(8) 1_545 . ?
La1 S1 La2 98.84(6) 8 3_545 ?
La1 S1 La2 99.82(5) 1_545 3_545 ?
La2 S1 La2 104.76(6) . 3_545 ?
La3 S2 La3 131.80(10) 5_665 8_655 ?
La3 S2 La3 110.58(3) 5_665 4 ?
La3 S2 La3 100.84(2) 8_655 4 ?
La3 S2 La3 100.84(2) 5_665 . ?
La3 S2 La3 110.58(3) 8_655 . ?
La3 S2 La3 97.32(9) 4 . ?
Sb1 S3 La1 85.45(6) . 8_655 ?
Sb1 S3 La1 99.28(6) . . ?
La1 S3 La1 137.71(7) 8_655 . ?
Sb1 S3 La2 109.60(7) . . ?
La1 S3 La2 124.48(6) 8_655 . ?
La1 S3 La2 93.66(5) . . ?
Sb1 S4 La1 88.33(6) . 8 ?
Sb1 S4 La3 91.78(6) . . ?
La1 S4 La3 156.12(7) 8 . ?
Sb1 S4 La1 96.60(6) . . ?
La1 S4 La1 98.80(5) 8 . ?
La3 S4 La1 104.90(6) . . ?
Sb1 S5 La3 119.38(7) . 8_655 ?
Sb1 S5 La3 90.74(6) . . ?
La3 S5 La3 101.89(6) 8_655 . ?
Sb1 S5 La1 82.23(5) . 8_655 ?
La3 S5 La1 105.22(6) 8_655 8_655 ?
La3 S5 La1 151.95(7) . 8_655 ?
La2 Cl1 La2 133.20(11) 3_645 . ?
La3 Cl2 La3 132.72(7) . 8 ?
La3 Cl2 La3 91.09(6) . 4 ?
La3 Cl2 La3 114.37(6) 8 4 ?

loop_
_geom_bond_atom_site_label_1
_geom_bond_atom_site_label_2
_geom_bond_distance
_geom_bond_site_symmetry_2
_geom_bond_publ_flag
La1 S1 2.841(2) 8_565 ?
La1 S1 2.8606(19) 1_565 ?
La1 S3 2.9474(19) 8_665 ?
La1 S3 2.9753(19) . ?
La1 S4 3.0022(19) 8_565 ?
La1 S4 3.0829(19) . ?
La1 S5 3.101(2) 8_665 ?
La1 Sb1 3.4767(8) 1_565 ?
La1 Sb1 3.6747(7) 8_665 ?
La2 Cl1 2.867(3) 3_655 ?
La2 S1 2.8984(19) . ?
La2 S1 2.8984(19) 6_556 ?
La2 S1 2.999(2) 8_565 ?
La2 S1 2.999(2) 3 ?
La2 Cl1 3.085(3) . ?
La2 S3 3.1058(19) 6_556 ?
La2 S3 3.1058(19) . ?
La3 S2 2.8559(12) 5_665 ?
La3 S2 2.8795(19) . ?
La3 Cl2 2.912(2) . ?
La3 Cl2 2.996(2) 8_565 ?
La3 S5 2.9982(19) 8_665 ?
La3 S4 3.0300(19) . ?
La3 S5 3.073(2) . ?
La3 Cl2 3.141(2) 4 ?
Sb1 S4 2.4343(19) . ?
Sb1 S5 2.435(2) . ?
Sb1 S3 2.4412(19) . ?
Sb1 La1 3.4767(8) 1_545 ?
Sb1 La1 3.6747(7) 8_655 ?
S1 La1 2.8407(19) 8 ?
S1 La1 2.8606(19) 1_545 ?
S1 La2 2.999(2) 3_545 ?
S2 La3 2.8559(12) 5_665 ?
S2 La3 2.8559(12) 8_655 ?
S2 La3 2.8795(19) 4 ?
S3 La1 2.9474(19) 8_655 ?
S4 La1 3.0022(19) 8 ?
S5 La3 2.9982(19) 8_655 ?
S5 La1 3.101(2) 8_655 ?
Cl1 La2 2.867(3) 3_645 ?
Cl2 La3 2.996(2) 8 ?
Cl2 La3 3.141(2) 4 ?
